data_1558366
loop_
_publ_author_name
'Watanabe, Kohei'
'Ueno, Atsushi'
'Tao, Xin'
'Skoch, Karel'
'Jie, Xiaoming'
'Vagin, Sergei'
'Rieger, Bernhard'
'Daniliuc, Constantin Gabriel'
'Letzel, Mathias C.'
'Kehr, Gerald'
'Erker, Gerhard'

_publ_section_title
;
 Reactions of an Anionic Chelate Phosphane/borata-alkene Ligand with
 [Rh(nbd)Cl]2, [Rh(CO)2Cl]2 and [Ir(cod)Cl]2.
;
_journal_name_full 'Chemical Science'
_journal_paper_doi 10.1039/D0SC02223C
_journal_year 2020
_chemical_formula_sum 'C48 H52 B F10 Li N P'
_chemical_formula_weight 881.62
_space_group_crystal_system monoclinic
_space_group_IT_number 14
_space_group_name_Hall '-P 2yn'
_space_group_name_H-M_alt 'P 1 21/n 1'
_atom_sites_solution_hydrogens mixed
_audit_creation_method 'APEX3 v2016.1-0'
_audit_update_record
;
2019-10-19 deposited with the CCDC.	2020-06-18 downloaded from the CCDC.
;
_cell_angle_alpha 90
_cell_angle_beta 95.6760(10)
_cell_angle_gamma 90
_cell_formula_units_Z 4
_cell_length_a 12.4065(2)
_cell_length_b 20.2711(4)
_cell_length_c 18.1486(4)
_cell_measurement_reflns_used 10852
_cell_measurement_temperature 173.(2)
_cell_measurement_theta_max 28.28
_cell_measurement_theta_min 4.08
_cell_volume 4541.88(15)
_computing_cell_refinement 'Collect (Nonius B.V., 1998)'
_computing_data_collection
;

Collect (Nonius B.V., 1998)
;
_computing_data_reduction 'Denzo-SMN (Otwinowski & Minor, 1997)'
_computing_molecular_graphics 'XP (Sheldrick, 2014)'
_computing_publication_material 'SHELXL-2014/7 (Sheldrick, 2014)'
_computing_structure_refinement 'SHELXL-2014/7 (Sheldrick, 2014)'
_computing_structure_solution 'SHELXL-2014/7 (Sheldrick, 2014)'
_diffrn_ambient_temperature 173.(2)
_diffrn_measured_fraction_theta_full 0.993
_diffrn_measured_fraction_theta_max 0.993
_diffrn_measurement_device_type 'rotating anode Nonius FR591'
_diffrn_measurement_method 'omega and phi scans'
_diffrn_radiation_monochromator 'Montel mirror'
_diffrn_radiation_type 'Mo K\a'
_diffrn_radiation_wavelength 0.71073
_diffrn_reflns_av_R_equivalents 0.0610
_diffrn_reflns_av_unetI/netI 0.0339
_diffrn_reflns_limit_h_max 14
_diffrn_reflns_limit_h_min -14
_diffrn_reflns_limit_k_max 23
_diffrn_reflns_limit_k_min -24
_diffrn_reflns_limit_l_max 21
_diffrn_reflns_limit_l_min -21
_diffrn_reflns_number 45257
_diffrn_reflns_theta_full 25.00
_diffrn_reflns_theta_max 25.00
_diffrn_reflns_theta_min 4.12
_diffrn_source 'Mo rotating anode'
_diffrn_source_type 'Mo rotating anode'
_exptl_absorpt_coefficient_mu 0.135
_exptl_absorpt_correction_T_max 0.98
_exptl_absorpt_correction_T_min 0.97
_exptl_absorpt_correction_type multi-scan
_exptl_absorpt_process_details 'Denzo (Otwinowski, Borek, Majewski & Minor, 2003)'
_exptl_crystal_colour colourless
_exptl_crystal_density_diffrn 1.289
_exptl_crystal_density_method 'not measured'
_exptl_crystal_description prism
_exptl_crystal_F_000 1840
_exptl_crystal_size_max 0.230
_exptl_crystal_size_mid 0.180
_exptl_crystal_size_min 0.140
_refine_diff_density_max 0.243
_refine_diff_density_min -0.207
_refine_ls_extinction_method none
_refine_ls_goodness_of_fit_ref 1.043
_refine_ls_hydrogen_treatment mixed
_refine_ls_matrix_type full
_refine_ls_number_parameters 734
_refine_ls_number_reflns 7964
_refine_ls_number_restraints 399
_refine_ls_restrained_S_all 1.053
_refine_ls_R_factor_all 0.0635
_refine_ls_R_factor_gt 0.0505
_refine_ls_shift/su_max 0.001
_refine_ls_shift/su_mean 0.000
_refine_ls_structure_factor_coef Fsqd
_refine_ls_weighting_details 'w=1/[\s^2^(Fo^2^)+(0.0575P)^2^+2.9206P] where P=(Fo^2^+2Fc^2^)/3'
_refine_ls_weighting_scheme calc
_refine_ls_wR_factor_gt 0.1267
_refine_ls_wR_factor_ref 0.1377
_reflns_number_gt 6527
_reflns_number_total 7964
_reflns_threshold_expression 'I > 2\s(I)'
_cod_data_source_file d0sc02223c2.cif
_cod_data_source_block erk8412
_cod_database_code 1558366

loop_
_space_group_symop_operation_xyz
'x, y, z'
'-x+1/2, y+1/2, -z+1/2'
'-x, -y, -z'
'x-1/2, -y-1/2, z-1/2'

loop_
_atom_site_type_symbol
_atom_site_label
_atom_site_fract_x
_atom_site_fract_y
_atom_site_fract_z
_atom_site_U_iso_or_equiv
_atom_site_adp_type
_atom_site_calc_flag
_atom_site_refinement_flags_adp
_atom_site_refinement_flags_occupancy
_atom_site_refinement_flags_posn
_atom_site_occupancy
_atom_site_disorder_assembly
_atom_site_disorder_group
P P1 0.66274(4) 0.18216(3) 0.90657(3) 0.03279(15) Uani d . . . 1.0 . .
C C1 0.63672(17) 0.24203(11) 0.82958(12) 0.0366(5) Uani d . . . 1.0 . .
H H1A 0.5637 0.2612 0.8315 0.044 Uiso calc U . R 1.0 . .
H H1B 0.6899 0.2784 0.837 0.044 Uiso calc U . R 1.0 . .
C C2 0.64354(16) 0.21248(10) 0.75365(11) 0.0349(5) Uani d . . . 1.0 . .
H H2 0.7126 0.1972 0.7428 0.042 Uiso calc U . R 1.0 . .
C C11 0.61099(16) 0.22723(11) 0.98407(12) 0.0357(5) Uani d . . . 1.0 . .
C C12 0.66404(18) 0.28103(12) 1.02073(12) 0.0421(5) Uani d . . . 1.0 . .
C C13 0.6145(2) 0.31400(13) 1.07552(14) 0.0516(6) Uani d . . . 1.0 . .
H H13 0.6511 0.3502 1.1 0.062 Uiso calc U . R 1.0 . .
C C14 0.5138(2) 0.29609(14) 1.09575(14) 0.0537(6) Uani d . . . 1.0 . .
C C15 0.46331(19) 0.24296(14) 1.06009(13) 0.0498(6) Uani d . . . 1.0 . .
H H15 0.3946 0.2295 1.0737 0.06 Uiso calc U . R 1.0 . .
C C16 0.50884(17) 0.20823(12) 1.00498(12) 0.0406(5) Uani d . . . 1.0 . .
C C17 0.7720(2) 0.30708(14) 1.00212(16) 0.0566(7) Uani d . . . 1.0 . .
H H17A 0.8274 0.273 1.0123 0.085 Uiso calc U . R 1.0 . .
H H17B 0.7916 0.3461 1.0324 0.085 Uiso calc U . R 1.0 . .
H H17C 0.767 0.3191 0.9496 0.085 Uiso calc U . R 1.0 . .
C C18 0.4615(3) 0.33482(19) 1.15430(18) 0.0812(10) Uani d . . . 1.0 . .
H H18A 0.4727 0.3821 1.1468 0.122 Uiso calc U . R 1.0 . .
H H18B 0.4944 0.322 1.2035 0.122 Uiso calc U . R 1.0 . .
H H18C 0.3837 0.3253 1.1503 0.122 Uiso calc U . R 1.0 . .
C C19 0.44423(19) 0.15211(14) 0.96839(15) 0.0544(6) Uani d . . . 1.0 . .
H H19A 0.3813 0.1432 0.9955 0.082 Uiso calc U . R 1.0 . .
H H19B 0.4898 0.1126 0.9687 0.082 Uiso calc U . R 1.0 . .
H H19C 0.4196 0.1641 0.9172 0.082 Uiso calc U . R 1.0 . .
C C21 0.80728(16) 0.16453(10) 0.93411(11) 0.0339(5) Uani d . . . 1.0 . .
C C22 0.82395(17) 0.11358(11) 0.98748(12) 0.0375(5) Uani d . . . 1.0 . .
C C23 0.92803(19) 0.09074(12) 1.00882(13) 0.0440(5) Uani d . . . 1.0 . .
H H23 0.9379 0.0576 1.0459 0.053 Uiso calc U . R 1.0 . .
C C24 1.01759(18) 0.11479(12) 0.97781(14) 0.0465(6) Uani d . . . 1.0 . .
C C25 1.00067(17) 0.16422(12) 0.92574(13) 0.0435(5) Uani d . . . 1.0 . .
H H25 1.0614 0.1813 0.904 0.052 Uiso calc U . R 1.0 . .
C C26 0.89881(16) 0.19023(11) 0.90351(12) 0.0370(5) Uani d . . . 1.0 . .
C C27 0.73128(19) 0.08256(12) 1.02288(13) 0.0463(6) Uani d . . . 1.0 . .
H H27A 0.7593 0.048 1.0573 0.069 Uiso calc U . R 1.0 . .
H H27B 0.6798 0.0632 0.9844 0.069 Uiso calc U . R 1.0 . .
H H27C 0.6946 0.1163 1.0499 0.069 Uiso calc U . R 1.0 . .
C C28 1.1309(2) 0.08914(15) 1.00103(19) 0.0669(8) Uani d . . . 1.0 . .
H H28A 1.169 0.0818 0.957 0.1 Uiso calc U . R 1.0 . .
H H28B 1.1261 0.0475 1.0279 0.1 Uiso calc U . R 1.0 . .
H H28C 1.1706 0.1216 1.0333 0.1 Uiso calc U . R 1.0 . .
C C29 0.89586(18) 0.24610(12) 0.84885(13) 0.0455(6) Uani d . . . 1.0 . .
H H29A 0.9695 0.2555 0.8366 0.068 Uiso calc U . R 1.0 . .
H H29B 0.8658 0.2855 0.8706 0.068 Uiso calc U . R 1.0 . .
H H29C 0.8503 0.2338 0.8037 0.068 Uiso calc U . R 1.0 . .
B B1 0.55550(19) 0.20516(12) 0.69618(13) 0.0347(5) Uani d . . . 1.0 . .
C C31 0.43283(17) 0.21980(12) 0.71268(12) 0.0393(5) Uani d . . . 1.0 . .
F F32 0.42426(11) 0.12161(7) 0.78196(8) 0.0541(4) Uani d . . . 1.0 . .
C C32 0.37616(18) 0.17932(12) 0.75539(13) 0.0425(5) Uani d . . . 1.0 . .
F F33 0.22390(12) 0.14904(9) 0.81723(10) 0.0748(5) Uani d . . . 1.0 . .
C C33 0.27373(19) 0.19147(14) 0.77461(14) 0.0507(6) Uani d . . . 1.0 . .
F F34 0.12284(12) 0.26254(10) 0.76740(10) 0.0800(6) Uani d . . . 1.0 . .
C C34 0.22278(19) 0.24843(16) 0.74979(15) 0.0576(7) Uani d . . . 1.0 . .
F F35 0.22339(15) 0.34613(10) 0.68214(11) 0.0909(6) Uani d . . . 1.0 . .
C C35 0.2738(2) 0.29079(15) 0.70656(15) 0.0587(7) Uani d . . . 1.0 . .
F F36 0.42467(14) 0.31977(9) 0.64653(10) 0.0740(5) Uani d . . . 1.0 . .
C C36 0.3764(2) 0.27598(13) 0.68854(13) 0.0504(6) Uani d . . . 1.0 . .
C C41 0.57302(16) 0.18407(11) 0.61314(12) 0.0356(5) Uani d . . . 1.0 . .
F F42 0.44857(12) 0.09611(7) 0.61274(8) 0.0547(4) Uani d . . . 1.0 . .
C C42 0.51783(18) 0.13278(11) 0.57641(13) 0.0414(5) Uani d . . . 1.0 . .
F F43 0.46960(15) 0.06623(8) 0.47099(9) 0.0704(5) Uani d . . . 1.0 . .
C C43 0.5283(2) 0.11577(12) 0.50373(13) 0.0473(6) Uani d . . . 1.0 . .
F F44 0.60973(14) 0.13579(9) 0.39407(8) 0.0685(5) Uani d . . . 1.0 . .
C C44 0.5984(2) 0.15088(13) 0.46505(13) 0.0488(6) Uani d . . . 1.0 . .
F F45 0.72328(12) 0.23762(8) 0.45999(8) 0.0620(4) Uani d . . . 1.0 . .
C C45 0.65553(18) 0.20232(13) 0.49855(13) 0.0449(6) Uani d . . . 1.0 . .
F F46 0.69898(11) 0.27013(7) 0.59982(8) 0.0529(4) Uani d . . . 1.0 . .
C C46 0.64235(17) 0.21785(11) 0.57084(12) 0.0398(5) Uani d . . . 1.0 . .
Li Li1 0.5906(3) 0.10664(18) 0.7918(2) 0.0456(9) Uani d . . D 1.0 . .
N N1 0.65584(19) 0.01359(11) 0.80317(14) 0.0381(7) Uani d U P D 0.803(4) A 1
H H1 0.686(3) 0.0152(16) 0.852(2) 0.051(9) Uiso d . P . 0.803(4) A 1
C C51 0.5731(4) -0.0404(2) 0.8048(3) 0.0431(10) Uani d U P D 0.803(4) A 1
C C52 0.6260(4) -0.10829(16) 0.8135(2) 0.0552(9) Uani d U P D 0.803(4) A 1
H H52A 0.6604 -0.1129 0.8649 0.066 Uiso calc U P R 0.803(4) A 1
H H52B 0.5691 -0.1425 0.8056 0.066 Uiso calc U P R 0.803(4) A 1
C C53 0.7109(5) -0.1203(3) 0.7601(3) 0.0645(15) Uani d U P D 0.803(4) A 1
H H53A 0.7448 -0.164 0.77 0.077 Uiso calc U P R 0.803(4) A 1
H H53B 0.6762 -0.1201 0.7086 0.077 Uiso calc U P R 0.803(4) A 1
C C54 0.7953(3) -0.06780(15) 0.7693(2) 0.0547(9) Uani d U P D 0.803(4) A 1
H H54A 0.8489 -0.0755 0.7333 0.066 Uiso calc U P R 0.803(4) A 1
H H54B 0.8339 -0.0712 0.8196 0.066 Uiso calc U P R 0.803(4) A 1
C C55 0.7499(3) 0.00196(18) 0.7584(2) 0.0409(9) Uani d U P D 0.803(4) A 1
C C56 0.4924(3) -0.03763(16) 0.7347(2) 0.0555(9) Uani d U P D 0.803(4) A 1
H H56A 0.4662 0.0077 0.7268 0.083 Uiso calc U P R 0.803(4) A 1
H H56B 0.4311 -0.0669 0.7407 0.083 Uiso calc U P R 0.803(4) A 1
H H56C 0.5287 -0.0519 0.6918 0.083 Uiso calc U P R 0.803(4) A 1
C C57 0.5092(3) -0.0250(2) 0.8709(2) 0.0539(10) Uani d U P D 0.803(4) A 1
H H57A 0.5587 -0.0243 0.9165 0.081 Uiso calc U P R 0.803(4) A 1
H H57B 0.454 -0.0591 0.8749 0.081 Uiso calc U P R 0.803(4) A 1
H H57C 0.474 0.0181 0.8636 0.081 Uiso calc U P R 0.803(4) A 1
C C58 0.7184(5) 0.0168(3) 0.6769(3) 0.0563(14) Uani d U P D 0.803(4) A 1
H H58A 0.6682 -0.0172 0.6558 0.084 Uiso calc U P R 0.803(4) A 1
H H58B 0.7834 0.017 0.6503 0.084 Uiso calc U P R 0.803(4) A 1
H H58C 0.6832 0.0601 0.672 0.084 Uiso calc U P R 0.803(4) A 1
C C59 0.8371(3) 0.0516(2) 0.7872(2) 0.0516(9) Uani d U P D 0.803(4) A 1
H H59A 0.8093 0.0966 0.7791 0.077 Uiso calc U P R 0.803(4) A 1
H H59B 0.9015 0.0457 0.7606 0.077 Uiso calc U P R 0.803(4) A 1
H H59C 0.8565 0.0444 0.8402 0.077 Uiso calc U P R 0.803(4) A 1
N N1A 0.6029(7) 0.0084(4) 0.7498(5) 0.043(3) Uani d U P D 0.197(4) A 2
H H1D 0.5611 0.0097 0.6998 0.051 Uiso calc U P R 0.197(4) A 2
C C51A 0.5421(11) -0.0396(7) 0.7930(9) 0.041(5) Uani d U P D 0.197(4) A 2
C C52A 0.5765(12) -0.1112(6) 0.7817(10) 0.057(4) Uani d U P D 0.197(4) A 2
H H52C 0.5498 -0.1386 0.8212 0.069 Uiso calc U P R 0.197(4) A 2
H H52D 0.5406 -0.127 0.7338 0.069 Uiso calc U P R 0.197(4) A 2
C C53A 0.6956(14) -0.1218(10) 0.7822(11) 0.045(5) Uani d U P D 0.197(4) A 2
H H53C 0.7097 -0.1685 0.7706 0.054 Uiso calc U P R 0.197(4) A 2
H H53D 0.7315 -0.1122 0.8322 0.054 Uiso calc U P R 0.197(4) A 2
C C54A 0.7426(13) -0.0777(6) 0.7259(9) 0.064(4) Uani d U P D 0.197(4) A 2
H H54C 0.714 -0.0921 0.6756 0.077 Uiso calc U P R 0.197(4) A 2
H H54D 0.8222 -0.0837 0.7304 0.077 Uiso calc U P R 0.197(4) A 2
C C55A 0.7181(11) -0.0047(7) 0.7341(9) 0.046(5) Uani d U P D 0.197(4) A 2
C C56A 0.4215(12) -0.0334(8) 0.7709(11) 0.081(5) Uani d U P D 0.197(4) A 2
H H56D 0.3964 0.01 0.786 0.121 Uiso calc U P R 0.197(4) A 2
H H56E 0.383 -0.068 0.7954 0.121 Uiso calc U P R 0.197(4) A 2
H H56F 0.4071 -0.038 0.7171 0.121 Uiso calc U P R 0.197(4) A 2
C C57A 0.5673(19) -0.0242(10) 0.8765(9) 0.083(6) Uani d U P D 0.197(4) A 2
H H57D 0.6459 -0.024 0.8893 0.124 Uiso calc U P R 0.197(4) A 2
H H57E 0.5343 -0.058 0.9056 0.124 Uiso calc U P R 0.197(4) A 2
H H57F 0.5376 0.0191 0.8873 0.124 Uiso calc U P R 0.197(4) A 2
C C58A 0.736(2) 0.0327(13) 0.6637(12) 0.062(7) Uani d U P D 0.197(4) A 2
H H58D 0.6936 0.0123 0.6214 0.093 Uiso calc U P R 0.197(4) A 2
H H58E 0.8133 0.0312 0.6559 0.093 Uiso calc U P R 0.197(4) A 2
H H58F 0.7137 0.0787 0.6684 0.093 Uiso calc U P R 0.197(4) A 2
C C59A 0.7946(15) 0.0238(8) 0.7967(10) 0.066(5) Uani d U P D 0.197(4) A 2
H H59D 0.7981 0.0718 0.7913 0.098 Uiso calc U P R 0.197(4) A 2
H H59E 0.8671 0.005 0.7949 0.098 Uiso calc U P R 0.197(4) A 2
H H59F 0.7679 0.013 0.8443 0.098 Uiso calc U P R 0.197(4) A 2
C C61 0.1390(6) -0.0340(4) 0.6868(4) 0.093(2) Uani d U P D 0.657(9) B 1
C C62 0.1963(9) -0.0026(5) 0.6378(6) 0.100(3) Uani d U P D 0.657(9) B 1
H H62 0.241 0.0336 0.6541 0.12 Uiso calc U P R 0.657(9) B 1
C C63 0.1915(10) -0.0213(6) 0.5664(7) 0.148(4) Uani d U P D 0.657(9) B 1
H H63 0.2339 0.0012 0.5335 0.177 Uiso calc U P R 0.657(9) B 1
C C64 0.1253(8) -0.0731(5) 0.5403(6) 0.139(3) Uani d U P D 0.657(9) B 1
H H64 0.1175 -0.0849 0.4894 0.166 Uiso calc U P R 0.657(9) B 1
C C65 0.0704(8) -0.1074(5) 0.5926(5) 0.121(3) Uani d U P D 0.657(9) B 1
H H65 0.0288 -0.1449 0.5761 0.145 Uiso calc U P R 0.657(9) B 1
C C66 0.0728(11) -0.0901(7) 0.6667(6) 0.112(3) Uani d U P D 0.657(9) B 1
H H66 0.0339 -0.1135 0.701 0.134 Uiso calc U P R 0.657(9) B 1
C C67 0.1410(8) -0.0149(5) 0.7667(5) 0.138(3) Uani d U P D 0.657(9) B 1
H H67A 0.2161 -0.0139 0.7893 0.207 Uiso calc U P R 0.657(9) B 1
H H67B 0.0998 -0.0472 0.7927 0.207 Uiso calc U P R 0.657(9) B 1
H H67C 0.1085 0.0289 0.7705 0.207 Uiso calc U P R 0.657(9) B 1
C C61A 0.1527(16) -0.0278(11) 0.5835(10) 0.117(6) Uani d U P D 0.343(9) B 2
C C62A 0.191(3) 0.0058(14) 0.6462(11) 0.134(8) Uani d U P D 0.343(9) B 2
H H62A 0.2391 0.0413 0.64 0.161 Uiso calc U P R 0.343(9) B 2
C C63A 0.1667(13) -0.0061(8) 0.7160(11) 0.114(5) Uani d U P D 0.343(9) B 2
H H63A 0.1983 0.0173 0.7581 0.137 Uiso calc U P R 0.343(9) B 2
C C64A 0.0915(11) -0.0559(7) 0.7199(9) 0.104(5) Uani d U P D 0.343(9) B 2
H H64A 0.0651 -0.0666 0.7658 0.124 Uiso calc U P R 0.343(9) B 2
C C65A 0.055(3) -0.0896(16) 0.6566(12) 0.129(8) Uani d U P D 0.343(9) B 2
H H65A 0.0132 -0.1278 0.6637 0.155 Uiso calc U P R 0.343(9) B 2
C C66A 0.072(2) -0.0758(11) 0.5844(13) 0.156(7) Uani d U P D 0.343(9) B 2
H H66A 0.0339 -0.0957 0.5419 0.187 Uiso calc U P R 0.343(9) B 2
C C67A 0.194(2) -0.0109(13) 0.5100(11) 0.198(10) Uani d U P D 0.343(9) B 2
H H67D 0.1484 0.0235 0.4852 0.297 Uiso calc U P R 0.343(9) B 2
H H67E 0.1918 -0.0504 0.4787 0.297 Uiso calc U P R 0.343(9) B 2
H H67F 0.2688 0.005 0.5185 0.297 Uiso calc U P R 0.343(9) B 2

loop_
_atom_site_aniso_label
_atom_site_aniso_U_11
_atom_site_aniso_U_22
_atom_site_aniso_U_33
_atom_site_aniso_U_12
_atom_site_aniso_U_13
_atom_site_aniso_U_23
P1 0.0274(3) 0.0398(3) 0.0319(3) -0.0030(2) 0.0061(2) 0.0001(2)
C1 0.0336(11) 0.0410(12) 0.0353(11) -0.0002(9) 0.0038(9) 0.0012(9)
C2 0.0307(10) 0.0386(11) 0.0361(11) 0.0013(9) 0.0071(8) 0.0019(9)
C11 0.0306(10) 0.0451(12) 0.0320(11) 0.0029(9) 0.0064(8) 0.0042(9)
C12 0.0379(12) 0.0520(13) 0.0369(12) -0.0006(10) 0.0062(9) -0.0039(10)
C13 0.0552(15) 0.0581(15) 0.0422(14) 0.0052(12) 0.0079(11) -0.0087(12)
C14 0.0542(15) 0.0687(17) 0.0403(13) 0.0180(13) 0.0142(11) 0.0012(12)
C15 0.0372(12) 0.0714(17) 0.0435(13) 0.0121(12) 0.0178(10) 0.0130(12)
C16 0.0317(11) 0.0544(13) 0.0369(12) 0.0039(10) 0.0089(9) 0.0100(10)
C17 0.0481(14) 0.0619(16) 0.0616(16) -0.0180(12) 0.0150(12) -0.0226(13)
C18 0.085(2) 0.102(3) 0.0620(19) 0.032(2) 0.0303(17) -0.0069(18)
C19 0.0353(12) 0.0703(17) 0.0598(16) -0.0114(12) 0.0162(11) 0.0033(13)
C21 0.0302(10) 0.0395(11) 0.0322(11) -0.0017(8) 0.0043(8) -0.0050(9)
C22 0.0372(11) 0.0400(12) 0.0355(11) 0.0010(9) 0.0045(9) -0.0058(9)
C23 0.0442(13) 0.0440(13) 0.0423(13) 0.0040(10) -0.0040(10) -0.0028(10)
C24 0.0343(12) 0.0472(13) 0.0563(15) 0.0024(10) -0.0041(10) -0.0106(12)
C25 0.0292(11) 0.0506(14) 0.0512(14) -0.0051(10) 0.0068(10) -0.0085(11)
C26 0.0297(10) 0.0447(12) 0.0374(12) -0.0055(9) 0.0064(9) -0.0063(10)
C27 0.0477(13) 0.0492(14) 0.0431(13) -0.0001(11) 0.0101(10) 0.0086(11)
C28 0.0394(14) 0.0636(17) 0.095(2) 0.0066(12) -0.0081(14) -0.0033(16)
C29 0.0308(11) 0.0594(14) 0.0477(14) -0.0071(10) 0.0114(10) 0.0047(11)
B1 0.0349(12) 0.0360(12) 0.0340(13) 0.0008(10) 0.0068(10) 0.0034(10)
C31 0.0342(11) 0.0521(13) 0.0313(11) 0.0010(10) 0.0024(9) -0.0010(10)
F32 0.0433(8) 0.0524(8) 0.0680(10) -0.0039(6) 0.0119(7) 0.0122(7)
C32 0.0340(11) 0.0521(13) 0.0411(13) -0.0010(10) 0.0023(9) -0.0004(11)
F33 0.0481(9) 0.0955(12) 0.0852(12) -0.0145(8) 0.0282(8) 0.0075(10)
C33 0.0347(12) 0.0715(17) 0.0469(14) -0.0083(12) 0.0091(10) -0.0049(12)
F34 0.0386(8) 0.1236(15) 0.0802(12) 0.0193(9) 0.0175(8) -0.0142(11)
C34 0.0334(13) 0.093(2) 0.0471(14) 0.0088(13) 0.0086(11) -0.0105(14)
F35 0.0744(12) 0.1061(15) 0.0943(14) 0.0527(11) 0.0186(10) 0.0274(12)
C35 0.0488(15) 0.0749(18) 0.0522(15) 0.0254(14) 0.0032(12) 0.0015(14)
F36 0.0718(11) 0.0776(11) 0.0766(11) 0.0251(9) 0.0278(9) 0.0390(9)
C36 0.0467(14) 0.0660(16) 0.0390(13) 0.0096(12) 0.0073(10) 0.0095(12)
C41 0.0305(10) 0.0420(12) 0.0339(11) 0.0049(9) 0.0006(8) 0.0027(9)
F42 0.0613(9) 0.0517(8) 0.0501(8) -0.0153(7) 0.0008(7) 0.0076(7)
C42 0.0413(12) 0.0418(12) 0.0404(13) 0.0027(10) 0.0004(10) 0.0072(10)
F43 0.0950(12) 0.0586(9) 0.0545(9) -0.0136(9) -0.0079(8) -0.0119(8)
C43 0.0547(15) 0.0425(13) 0.0423(13) 0.0030(11) -0.0075(11) -0.0068(11)
F44 0.0834(11) 0.0869(12) 0.0356(8) 0.0108(9) 0.0075(7) -0.0122(8)
C44 0.0523(14) 0.0626(16) 0.0314(12) 0.0152(12) 0.0026(10) -0.0022(11)
F45 0.0536(9) 0.0912(11) 0.0442(8) -0.0059(8) 0.0195(7) 0.0043(8)
C45 0.0386(12) 0.0599(15) 0.0373(12) 0.0050(11) 0.0091(10) 0.0046(11)
F46 0.0496(8) 0.0642(9) 0.0471(8) -0.0188(7) 0.0147(6) -0.0062(7)
C46 0.0332(11) 0.0484(13) 0.0378(12) 0.0019(10) 0.0034(9) 0.0001(10)
Li1 0.043(2) 0.037(2) 0.058(2) 0.0015(16) 0.0099(18) 0.0022(18)
N1 0.0429(13) 0.0332(12) 0.0384(15) -0.0044(10) 0.0045(11) 0.0003(10)
C51 0.048(2) 0.0369(19) 0.043(2) -0.0077(15) -0.0015(17) 0.0027(15)
C52 0.067(2) 0.0364(16) 0.060(2) -0.0074(16) -0.002(2) 0.0055(15)
C53 0.091(3) 0.043(2) 0.061(3) 0.010(2) 0.013(2) -0.006(2)
C54 0.062(2) 0.0471(18) 0.055(2) 0.0135(15) 0.0084(17) -0.0025(15)
C55 0.046(2) 0.0401(18) 0.037(2) 0.0030(15) 0.0066(18) -0.0031(15)
C56 0.055(2) 0.0493(18) 0.059(2) -0.0124(15) -0.0067(17) 0.0017(16)
C57 0.053(2) 0.053(2) 0.058(2) -0.0135(19) 0.0137(18) 0.0052(16)
C58 0.066(3) 0.057(3) 0.048(3) 0.005(2) 0.018(2) 0.004(2)
C59 0.0437(19) 0.054(2) 0.059(2) -0.0021(16) 0.0141(15) -0.0010(17)
N1A 0.050(5) 0.037(4) 0.041(5) -0.007(4) -0.002(4) 0.002(4)
C51A 0.050(8) 0.030(6) 0.044(7) -0.011(5) 0.005(6) 0.002(5)
C52A 0.064(6) 0.048(6) 0.060(6) -0.008(5) 0.004(5) 0.003(5)
C53A 0.066(7) 0.030(6) 0.040(7) 0.004(5) 0.003(5) 0.008(5)
C54A 0.066(6) 0.054(6) 0.069(7) 0.005(5) -0.003(5) -0.009(5)
C55A 0.046(6) 0.046(6) 0.046(7) -0.003(5) -0.005(5) -0.004(5)
C56A 0.087(10) 0.062(8) 0.097(10) -0.019(7) 0.025(9) -0.006(8)
C57A 0.122(13) 0.049(8) 0.079(10) 0.001(10) 0.022(10) 0.012(8)
C58A 0.071(11) 0.063(11) 0.052(10) -0.017(8) 0.007(8) 0.000(8)
C59A 0.061(9) 0.043(8) 0.091(10) 0.011(7) -0.003(8) -0.018(8)
C61 0.090(4) 0.087(4) 0.099(4) 0.014(3) -0.012(4) -0.007(4)
C62 0.106(5) 0.070(4) 0.119(5) 0.009(3) -0.009(4) 0.005(4)
C63 0.153(7) 0.144(6) 0.145(6) 0.030(5) 0.006(5) 0.016(5)
C64 0.145(6) 0.138(6) 0.129(6) -0.002(5) -0.007(5) -0.018(5)
C65 0.117(5) 0.112(5) 0.128(5) 0.005(4) -0.013(4) 0.011(4)
C66 0.094(5) 0.102(5) 0.133(6) 0.011(4) -0.022(4) -0.009(4)
C67 0.137(7) 0.153(7) 0.119(6) 0.024(6) -0.013(5) -0.025(6)
C61A 0.115(8) 0.122(8) 0.114(8) 0.017(6) 0.016(6) -0.006(6)
C62A 0.141(10) 0.119(10) 0.140(10) 0.003(6) 0.008(6) 0.013(6)
C63A 0.113(7) 0.115(7) 0.114(8) 0.009(6) 0.009(6) 0.000(6)
C64A 0.099(7) 0.097(7) 0.118(7) 0.003(5) 0.026(6) 0.005(6)
C65A 0.123(10) 0.122(9) 0.141(9) -0.001(6) 0.005(6) -0.011(6)
C66A 0.151(9) 0.153(10) 0.163(9) 0.005(7) 0.016(6) 0.001(7)
C67A 0.212(15) 0.219(16) 0.168(14) 0.030(12) 0.047(12) 0.019(12)

loop_
_atom_type_symbol
_atom_type_description
_atom_type_scat_dispersion_real
_atom_type_scat_dispersion_imag
_atom_type_scat_source
C C 0.0033 0.0016 'International Tables Vol C Tables 4.2.6.8 and 6.1.1.4'
H H 0.0000 0.0000 'International Tables Vol C Tables 4.2.6.8 and 6.1.1.4'
Li Li -0.0003 0.0001 'International Tables Vol C Tables 4.2.6.8 and 6.1.1.4'
B B 0.0013 0.0007 'International Tables Vol C Tables 4.2.6.8 and 6.1.1.4'
N N 0.0061 0.0033 'International Tables Vol C Tables 4.2.6.8 and 6.1.1.4'
F F 0.0171 0.0103 'International Tables Vol C Tables 4.2.6.8 and 6.1.1.4'
P P 0.1023 0.0942 'International Tables Vol C Tables 4.2.6.8 and 6.1.1.4'

loop_
_geom_angle_atom_site_label_1
_geom_angle_atom_site_label_2
_geom_angle_atom_site_label_3
_geom_angle_site_symmetry_1
_geom_angle_site_symmetry_3
_geom_angle
_geom_angle_publ_flag
C11 P1 C21 . . 106.92(9) ?
C11 P1 C1 . . 101.69(10) ?
C21 P1 C1 . . 114.97(10) ?
C11 P1 Li1 . . 139.84(11) ?
C21 P1 Li1 . . 110.00(11) ?
C1 P1 Li1 . . 76.55(11) ?
C2 C1 P1 . . 113.94(15) ?
C2 C1 H1A . . 108.8 ?
P1 C1 H1A . . 108.8 ?
C2 C1 H1B . . 108.8 ?
P1 C1 H1B . . 108.8 ?
H1A C1 H1B . . 107.7 ?
B1 C2 C1 . . 126.39(19) ?
B1 C2 Li1 . . 84.60(17) ?
C1 C2 Li1 . . 92.88(16) ?
B1 C2 H2 . . 116.8 ?
C1 C2 H2 . . 116.8 ?
Li1 C2 H2 . . 92.8 ?
C12 C11 C16 . . 118.4(2) ?
C12 C11 P1 . . 124.24(16) ?
C16 C11 P1 . . 117.33(17) ?
C13 C12 C11 . . 119.4(2) ?
C13 C12 C17 . . 117.2(2) ?
C11 C12 C17 . . 123.4(2) ?
C14 C13 C12 . . 122.5(2) ?
C14 C13 H13 . . 118.7 ?
C12 C13 H13 . . 118.7 ?
C15 C14 C13 . . 117.5(2) ?
C15 C14 C18 . . 121.9(3) ?
C13 C14 C18 . . 120.6(3) ?
C14 C15 C16 . . 122.5(2) ?
C14 C15 H15 . . 118.7 ?
C16 C15 H15 . . 118.7 ?
C15 C16 C11 . . 119.7(2) ?
C15 C16 C19 . . 117.6(2) ?
C11 C16 C19 . . 122.7(2) ?
C12 C17 H17A . . 109.5 ?
C12 C17 H17B . . 109.5 ?
H17A C17 H17B . . 109.5 ?
C12 C17 H17C . . 109.5 ?
H17A C17 H17C . . 109.5 ?
H17B C17 H17C . . 109.5 ?
C14 C18 H18A . . 109.5 ?
C14 C18 H18B . . 109.5 ?
H18A C18 H18B . . 109.5 ?
C14 C18 H18C . . 109.5 ?
H18A C18 H18C . . 109.5 ?
H18B C18 H18C . . 109.5 ?
C16 C19 H19A . . 109.5 ?
C16 C19 H19B . . 109.5 ?
H19A C19 H19B . . 109.5 ?
C16 C19 H19C . . 109.5 ?
H19A C19 H19C . . 109.5 ?
H19B C19 H19C . . 109.5 ?
C26 C21 C22 . . 117.96(19) ?
C26 C21 P1 . . 128.23(17) ?
C22 C21 P1 . . 113.45(15) ?
C23 C22 C21 . . 120.1(2) ?
C23 C22 C27 . . 117.9(2) ?
C21 C22 C27 . . 121.94(19) ?
C24 C23 C22 . . 122.1(2) ?
C24 C23 H23 . . 119.0 ?
C22 C23 H23 . . 119.0 ?
C25 C24 C23 . . 117.5(2) ?
C25 C24 C28 . . 120.9(2) ?
C23 C24 C28 . . 121.7(2) ?
C24 C25 C26 . . 123.1(2) ?
C24 C25 H25 . . 118.4 ?
C26 C25 H25 . . 118.4 ?
C25 C26 C21 . . 119.3(2) ?
C25 C26 C29 . . 116.03(19) ?
C21 C26 C29 . . 124.69(19) ?
C22 C27 H27A . . 109.5 ?
C22 C27 H27B . . 109.5 ?
H27A C27 H27B . . 109.5 ?
C22 C27 H27C . . 109.5 ?
H27A C27 H27C . . 109.5 ?
H27B C27 H27C . . 109.5 ?
C24 C28 H28A . . 109.5 ?
C24 C28 H28B . . 109.5 ?
H28A C28 H28B . . 109.5 ?
C24 C28 H28C . . 109.5 ?
H28A C28 H28C . . 109.5 ?
H28B C28 H28C . . 109.5 ?
C26 C29 H29A . . 109.5 ?
C26 C29 H29B . . 109.5 ?
H29A C29 H29B . . 109.5 ?
C26 C29 H29C . . 109.5 ?
H29A C29 H29C . . 109.5 ?
H29B C29 H29C . . 109.5 ?
C2 B1 C41 . . 122.99(19) ?
C2 B1 C31 . . 120.7(2) ?
C41 B1 C31 . . 116.33(18) ?
C2 B1 Li1 . . 62.66(15) ?
C41 B1 Li1 . . 112.69(17) ?
C31 B1 Li1 . . 96.56(16) ?
C32 C31 C36 . . 113.5(2) ?
C32 C31 B1 . . 122.9(2) ?
C36 C31 B1 . . 123.5(2) ?
C32 F32 Li1 . . 123.13(16) ?
C31 C32 C33 . . 125.2(2) ?
C31 C32 F32 . . 118.53(19) ?
C33 C32 F32 . . 116.3(2) ?
F33 C33 C34 . . 120.2(2) ?
F33 C33 C32 . . 121.3(2) ?
C34 C33 C32 . . 118.4(2) ?
F34 C34 C35 . . 119.8(3) ?
F34 C34 C33 . . 120.6(3) ?
C35 C34 C33 . . 119.7(2) ?
F35 C35 C34 . . 119.4(2) ?
F35 C35 C36 . . 121.1(3) ?
C34 C35 C36 . . 119.5(2) ?
F36 C36 C35 . . 117.6(2) ?
F36 C36 C31 . . 118.7(2) ?
C35 C36 C31 . . 123.7(2) ?
C42 C41 C46 . . 114.2(2) ?
C42 C41 B1 . . 123.3(2) ?
C46 C41 B1 . . 122.52(19) ?
F42 C42 C41 . . 119.1(2) ?
F42 C42 C43 . . 116.8(2) ?
C41 C42 C43 . . 124.1(2) ?
F43 C43 C44 . . 120.3(2) ?
F43 C43 C42 . . 120.7(2) ?
C44 C43 C42 . . 118.9(2) ?
F44 C44 C45 . . 120.0(2) ?
F44 C44 C43 . . 120.3(2) ?
C45 C44 C43 . . 119.7(2) ?
F45 C45 C44 . . 119.7(2) ?
F45 C45 C46 . . 120.8(2) ?
C44 C45 C46 . . 119.5(2) ?
F46 C46 C45 . . 116.5(2) ?
F46 C46 C41 . . 119.93(19) ?
C45 C46 C41 . . 123.6(2) ?
N1 Li1 F32 . . 121.4(2) ?
F32 Li1 N1A . . 102.2(3) ?
N1 Li1 C2 . . 138.0(2) ?
F32 Li1 C2 . . 98.32(16) ?
N1A Li1 C2 . . 134.9(3) ?
N1 Li1 B1 . . 142.6(2) ?
F32 Li1 B1 . . 74.71(13) ?
N1A Li1 B1 . . 118.7(3) ?
C2 Li1 B1 . . 32.74(9) ?
N1 Li1 P1 . . 110.48(18) ?
F32 Li1 P1 . . 103.74(16) ?
N1A Li1 P1 . . 141.3(3) ?
C2 Li1 P1 . . 68.09(11) ?
B1 Li1 P1 . . 95.71(13) ?
C51 N1 C55 . . 117.7(3) ?
C51 N1 Li1 . . 114.0(2) ?
C55 N1 Li1 . . 114.1(2) ?
C51 N1 H1 . . 103.(2) ?
C55 N1 H1 . . 105.(2) ?
Li1 N1 H1 . . 100.(2) ?
N1 C51 C52 . . 111.8(3) ?
N1 C51 C57 . . 106.0(3) ?
C52 C51 C57 . . 110.7(3) ?
N1 C51 C56 . . 110.2(3) ?
C52 C51 C56 . . 110.8(3) ?
C57 C51 C56 . . 107.2(4) ?
C53 C52 C51 . . 113.4(3) ?
C53 C52 H52A . . 108.9 ?
C51 C52 H52A . . 108.9 ?
C53 C52 H52B . . 108.9 ?
C51 C52 H52B . . 108.9 ?
H52A C52 H52B . . 107.7 ?
C54 C53 C52 . . 109.7(4) ?
C54 C53 H53A . . 109.7 ?
C52 C53 H53A . . 109.7 ?
C54 C53 H53B . . 109.7 ?
C52 C53 H53B . . 109.7 ?
H53A C53 H53B . . 108.2 ?
C53 C54 C55 . . 113.6(3) ?
C53 C54 H54A . . 108.9 ?
C55 C54 H54A . . 108.9 ?
C53 C54 H54B . . 108.9 ?
C55 C54 H54B . . 108.9 ?
H54A C54 H54B . . 107.7 ?
N1 C55 C58 . . 110.8(4) ?
N1 C55 C54 . . 111.7(3) ?
C58 C55 C54 . . 111.4(4) ?
N1 C55 C59 . . 105.8(3) ?
C58 C55 C59 . . 107.9(4) ?
C54 C55 C59 . . 108.9(3) ?
C51 C56 H56A . . 109.5 ?
C51 C56 H56B . . 109.5 ?
H56A C56 H56B . . 109.5 ?
C51 C56 H56C . . 109.5 ?
H56A C56 H56C . . 109.5 ?
H56B C56 H56C . . 109.5 ?
C51 C57 H57A . . 109.5 ?
C51 C57 H57B . . 109.5 ?
H57A C57 H57B . . 109.5 ?
C51 C57 H57C . . 109.5 ?
H57A C57 H57C . . 109.5 ?
H57B C57 H57C . . 109.5 ?
C55 C58 H58A . . 109.5 ?
C55 C58 H58B . . 109.5 ?
H58A C58 H58B . . 109.5 ?
C55 C58 H58C . . 109.5 ?
H58A C58 H58C . . 109.5 ?
H58B C58 H58C . . 109.5 ?
C55 C59 H59A . . 109.5 ?
C55 C59 H59B . . 109.5 ?
H59A C59 H59B . . 109.5 ?
C55 C59 H59C . . 109.5 ?
H59A C59 H59C . . 109.5 ?
H59B C59 H59C . . 109.5 ?
C51A N1A C55A . . 121.3(9) ?
C51A N1A Li1 . . 111.1(7) ?
C55A N1A Li1 . . 109.5(7) ?
C51A N1A H1D . . 104.4 ?
C55A N1A H1D . . 104.4 ?
Li1 N1A H1D . . 104.4 ?
N1A C51A C56A . . 110.0(12) ?
N1A C51A C52A . . 112.6(11) ?
C56A C51A C52A . . 108.9(12) ?
N1A C51A C57A . . 108.5(12) ?
C56A C51A C57A . . 109.9(14) ?
C52A C51A C57A . . 106.8(13) ?
C53A C52A C51A . . 115.1(13) ?
C53A C52A H52C . . 108.5 ?
C51A C52A H52C . . 108.5 ?
C53A C52A H52D . . 108.5 ?
C51A C52A H52D . . 108.5 ?
H52C C52A H52D . . 107.5 ?
C52A C53A C54A . . 111.0(13) ?
C52A C53A H53C . . 109.4 ?
C54A C53A H53C . . 109.4 ?
C52A C53A H53D . . 109.4 ?
C54A C53A H53D . . 109.4 ?
H53C C53A H53D . . 108.0 ?
C53A C54A C55A . . 114.4(12) ?
C53A C54A H54C . . 108.7 ?
C55A C54A H54C . . 108.7 ?
C53A C54A H54D . . 108.7 ?
C55A C54A H54D . . 108.7 ?
H54C C54A H54D . . 107.6 ?
N1A C55A C54A . . 113.1(10) ?
N1A C55A C59A . . 108.9(12) ?
C54A C55A C59A . . 109.1(12) ?
N1A C55A C58A . . 107.0(14) ?
C54A C55A C58A . . 110.8(15) ?
C59A C55A C58A . . 107.7(15) ?
C51A C56A H56D . . 109.5 ?
C51A C56A H56E . . 109.5 ?
H56D C56A H56E . . 109.5 ?
C51A C56A H56F . . 109.5 ?
H56D C56A H56F . . 109.5 ?
H56E C56A H56F . . 109.5 ?
C51A C57A H57D . . 109.5 ?
C51A C57A H57E . . 109.5 ?
H57D C57A H57E . . 109.5 ?
C51A C57A H57F . . 109.5 ?
H57D C57A H57F . . 109.5 ?
H57E C57A H57F . . 109.5 ?
C55A C58A H58D . . 109.5 ?
C55A C58A H58E . . 109.5 ?
H58D C58A H58E . . 109.5 ?
C55A C58A H58F . . 109.5 ?
H58D C58A H58F . . 109.5 ?
H58E C58A H58F . . 109.5 ?
C55A C59A H59D . . 109.5 ?
C55A C59A H59E . . 109.5 ?
H59D C59A H59E . . 109.5 ?
C55A C59A H59F . . 109.5 ?
H59D C59A H59F . . 109.5 ?
H59E C59A H59F . . 109.5 ?
C62 C61 C66 . . 122.1(8) ?
C62 C61 C67 . . 123.8(10) ?
C66 C61 C67 . . 114.0(9) ?
C63 C62 C61 . . 121.7(10) ?
C63 C62 H62 . . 119.1 ?
C61 C62 H62 . . 119.1 ?
C62 C63 C64 . . 120.6(12) ?
C62 C63 H63 . . 119.7 ?
C64 C63 H63 . . 119.7 ?
C63 C64 C65 . . 117.0(10) ?
C63 C64 H64 . . 121.5 ?
C65 C64 H64 . . 121.5 ?
C66 C65 C64 . . 124.4(11) ?
C66 C65 H65 . . 117.8 ?
C64 C65 H65 . . 117.8 ?
C65 C66 C61 . . 113.9(12) ?
C65 C66 H66 . . 123.0 ?
C61 C66 H66 . . 123.0 ?
C61 C67 H67A . . 109.5 ?
C61 C67 H67B . . 109.5 ?
H67A C67 H67B . . 109.5 ?
C61 C67 H67C . . 109.5 ?
H67A C67 H67C . . 109.5 ?
H67B C67 H67C . . 109.5 ?
C62A C61A C66A . . 121.6(16) ?
C62A C61A C67A . . 120.1(18) ?
C66A C61A C67A . . 118.2(18) ?
C63A C62A C61A . . 126.9(19) ?
C63A C62A H62A . . 116.6 ?
C61A C62A H62A . . 116.6 ?
C62A C63A C64A . . 113.1(18) ?
C62A C63A H63A . . 123.5 ?
C64A C63A H63A . . 123.5 ?
C65A C64A C63A . . 119.2(18) ?
C65A C64A H64A . . 120.4 ?
C63A C64A H64A . . 120.4 ?
C66A C65A C64A . . 129.(2) ?
C66A C65A H65A . . 115.5 ?
C64A C65A H65A . . 115.5 ?
C65A C66A C61A . . 109.(2) ?
C65A C66A H66A . . 125.5 ?
C61A C66A H66A . . 125.5 ?
C61A C67A H67D . . 109.5 ?
C61A C67A H67E . . 109.5 ?
H67D C67A H67E . . 109.5 ?
C61A C67A H67F . . 109.5 ?
H67D C67A H67F . . 109.5 ?
H67E C67A H67F . . 109.5 ?

loop_
_geom_bond_atom_site_label_1
_geom_bond_atom_site_label_2
_geom_bond_site_symmetry_2
_geom_bond_distance
_geom_bond_publ_flag
P1 C11 . 1.845(2) ?
P1 C21 . 1.848(2) ?
P1 C1 . 1.855(2) ?
P1 Li1 . 2.667(4) ?
C1 C2 . 1.513(3) ?
C1 H1A . 0.99 ?
C1 H1B . 0.99 ?
C2 B1 . 1.441(3) ?
C2 Li1 . 2.367(4) ?
C2 H2 . 0.95 ?
C11 C12 . 1.407(3) ?
C11 C16 . 1.412(3) ?
C12 C13 . 1.391(3) ?
C12 C17 . 1.508(3) ?
C13 C14 . 1.384(4) ?
C13 H13 . 0.95 ?
C14 C15 . 1.375(4) ?
C14 C18 . 1.517(4) ?
C15 C16 . 1.388(3) ?
C15 H15 . 0.95 ?
C16 C19 . 1.508(3) ?
C17 H17A . 0.98 ?
C17 H17B . 0.98 ?
C17 H17C . 0.98 ?
C18 H18A . 0.98 ?
C18 H18B . 0.98 ?
C18 H18C . 0.98 ?
C19 H19A . 0.98 ?
C19 H19B . 0.98 ?
C19 H19C . 0.98 ?
C21 C26 . 1.412(3) ?
C21 C22 . 1.417(3) ?
C22 C23 . 1.390(3) ?
C22 C27 . 1.509(3) ?
C23 C24 . 1.383(3) ?
C23 H23 . 0.95 ?
C24 C25 . 1.379(3) ?
C24 C28 . 1.519(3) ?
C25 C26 . 1.392(3) ?
C25 H25 . 0.95 ?
C26 C29 . 1.504(3) ?
C27 H27A . 0.98 ?
C27 H27B . 0.98 ?
C27 H27C . 0.98 ?
C28 H28A . 0.98 ?
C28 H28B . 0.98 ?
C28 H28C . 0.98 ?
C29 H29A . 0.98 ?
C29 H29B . 0.98 ?
C29 H29C . 0.98 ?
B1 C41 . 1.602(3) ?
B1 C31 . 1.607(3) ?
B1 Li1 . 2.653(5) ?
C31 C32 . 1.370(3) ?
C31 C36 . 1.385(3) ?
F32 C32 . 1.378(3) ?
F32 Li1 . 2.076(4) ?
C32 C33 . 1.373(3) ?
F33 C33 . 1.347(3) ?
C33 C34 . 1.371(4) ?
F34 C34 . 1.342(3) ?
C34 C35 . 1.361(4) ?
F35 C35 . 1.339(3) ?
C35 C36 . 1.377(3) ?
F36 C36 . 1.349(3) ?
C41 C42 . 1.380(3) ?
C41 C46 . 1.389(3) ?
F42 C42 . 1.356(3) ?
C42 C43 . 1.382(3) ?
F43 C43 . 1.344(3) ?
C43 C44 . 1.370(4) ?
F44 C44 . 1.345(3) ?
C44 C45 . 1.369(4) ?
F45 C45 . 1.351(3) ?
C45 C46 . 1.375(3) ?
F46 C46 . 1.349(3) ?
Li1 N1 . 2.055(4) ?
Li1 N1A . 2.143(9) ?
N1 C51 . 1.503(5) ?
N1 C55 . 1.505(4) ?
N1 H1 . 0.92(4) ?
C51 C52 . 1.526(5) ?
C51 C57 . 1.534(5) ?
C51 C56 . 1.541(5) ?
C52 C53 . 1.520(6) ?
C52 H52A . 0.99 ?
C52 H52B . 0.99 ?
C53 C54 . 1.491(6) ?
C53 H53A . 0.99 ?
C53 H53B . 0.99 ?
C54 C55 . 1.528(4) ?
C54 H54A . 0.99 ?
C54 H54B . 0.99 ?
C55 C58 . 1.522(6) ?
C55 C59 . 1.532(5) ?
C56 H56A . 0.98 ?
C56 H56B . 0.98 ?
C56 H56C . 0.98 ?
C57 H57A . 0.98 ?
C57 H57B . 0.98 ?
C57 H57C . 0.98 ?
C58 H58A . 0.98 ?
C58 H58B . 0.98 ?
C58 H58C . 0.98 ?
C59 H59A . 0.98 ?
C59 H59B . 0.98 ?
C59 H59C . 0.98 ?
N1A C51A . 1.498(13) ?
N1A C55A . 1.508(12) ?
N1A H1D . 1.0 ?
C51A C56A . 1.516(14) ?
C51A C52A . 1.532(13) ?
C51A C57A . 1.548(14) ?
C52A C53A . 1.492(13) ?
C52A H52C . 0.99 ?
C52A H52D . 0.99 ?
C53A C54A . 1.516(13) ?
C53A H53C . 0.99 ?
C53A H53D . 0.99 ?
C54A C55A . 1.521(12) ?
C54A H54C . 0.99 ?
C54A H54D . 0.99 ?
C55A C59A . 1.521(13) ?
C55A C58A . 1.523(14) ?
C56A H56D . 0.98 ?
C56A H56E . 0.98 ?
C56A H56F . 0.98 ?
C57A H57D . 0.98 ?
C57A H57E . 0.98 ?
C57A H57F . 0.98 ?
C58A H58D . 0.98 ?
C58A H58E . 0.98 ?
C58A H58F . 0.98 ?
C59A H59D . 0.98 ?
C59A H59E . 0.98 ?
C59A H59F . 0.98 ?
C61 C62 . 1.352(9) ?
C61 C66 . 1.429(13) ?
C61 C67 . 1.499(11) ?
C62 C63 . 1.345(10) ?
C62 H62 . 0.95 ?
C63 C64 . 1.387(11) ?
C63 H63 . 0.95 ?
C64 C65 . 1.406(11) ?
C64 H64 . 0.95 ?
C65 C66 . 1.386(10) ?
C65 H65 . 0.95 ?
C66 H66 . 0.95 ?
C67 H67A . 0.98 ?
C67 H67B . 0.98 ?
C67 H67C . 0.98 ?
C61A C62A . 1.370(13) ?
C61A C66A . 1.40(2) ?
C61A C67A . 1.515(18) ?
C62A C63A . 1.351(13) ?
C62A H62A . 0.95 ?
C63A C64A . 1.380(13) ?
C63A H63A . 0.95 ?
C64A C65A . 1.375(15) ?
C64A H64A . 0.95 ?
C65A C66A . 1.374(14) ?
C65A H65A . 0.95 ?
C66A H66A . 0.95 ?
C67A H67D . 0.98 ?
C67A H67E . 0.98 ?
C67A H67F . 0.98 ?

loop_
_geom_torsion_atom_site_label_1
_geom_torsion_atom_site_label_2
_geom_torsion_atom_site_label_3
_geom_torsion_atom_site_label_4
_geom_torsion_site_symmetry_1
_geom_torsion_site_symmetry_2
_geom_torsion_site_symmetry_3
_geom_torsion_site_symmetry_4
_geom_torsion
_geom_torsion_publ_flag
C11 P1 C1 C2 . . . . -164.75(15) ?
C21 P1 C1 C2 . . . . 80.15(17) ?
Li1 P1 C1 C2 . . . . -25.91(16) ?
P1 C1 C2 B1 . . . . 114.1(2) ?
P1 C1 C2 Li1 . . . . 28.64(17) ?
C21 P1 C11 C12 . . . . 47.1(2) ?
C1 P1 C11 C12 . . . . -73.8(2) ?
Li1 P1 C11 C12 . . . . -156.67(19) ?
C21 P1 C11 C16 . . . . -136.21(17) ?
C1 P1 C11 C16 . . . . 102.89(18) ?
Li1 P1 C11 C16 . . . . 20.0(3) ?
C16 C11 C12 C13 . . . . -0.6(3) ?
P1 C11 C12 C13 . . . . 176.06(18) ?
C16 C11 C12 C17 . . . . -178.4(2) ?
P1 C11 C12 C17 . . . . -1.8(3) ?
C11 C12 C13 C14 . . . . -0.1(4) ?
C17 C12 C13 C14 . . . . 177.9(2) ?
C12 C13 C14 C15 . . . . 0.8(4) ?
C12 C13 C14 C18 . . . . -178.2(3) ?
C13 C14 C15 C16 . . . . -0.9(4) ?
C18 C14 C15 C16 . . . . 178.2(3) ?
C14 C15 C16 C11 . . . . 0.2(4) ?
C14 C15 C16 C19 . . . . -178.2(2) ?
C12 C11 C16 C15 . . . . 0.5(3) ?
P1 C11 C16 C15 . . . . -176.32(17) ?
C12 C11 C16 C19 . . . . 178.9(2) ?
P1 C11 C16 C19 . . . . 2.0(3) ?
C11 P1 C21 C26 . . . . -112.8(2) ?
C1 P1 C21 C26 . . . . -0.7(2) ?
Li1 P1 C21 C26 . . . . 83.3(2) ?
C11 P1 C21 C22 . . . . 74.28(17) ?
C1 P1 C21 C22 . . . . -173.68(15) ?
Li1 P1 C21 C22 . . . . -89.63(18) ?
C26 C21 C22 C23 . . . . 0.6(3) ?
P1 C21 C22 C23 . . . . 174.32(17) ?
C26 C21 C22 C27 . . . . -179.5(2) ?
P1 C21 C22 C27 . . . . -5.8(3) ?
C21 C22 C23 C24 . . . . -2.1(3) ?
C27 C22 C23 C24 . . . . 178.0(2) ?
C22 C23 C24 C25 . . . . 1.8(3) ?
C22 C23 C24 C28 . . . . -179.5(2) ?
C23 C24 C25 C26 . . . . -0.2(3) ?
C28 C24 C25 C26 . . . . -178.9(2) ?
C24 C25 C26 C21 . . . . -1.2(3) ?
C24 C25 C26 C29 . . . . 177.2(2) ?
C22 C21 C26 C25 . . . . 1.0(3) ?
P1 C21 C26 C25 . . . . -171.68(17) ?
C22 C21 C26 C29 . . . . -177.3(2) ?
P1 C21 C26 C29 . . . . 10.0(3) ?
C1 C2 B1 C41 . . . . 169.9(2) ?
Li1 C2 B1 C41 . . . . -100.5(2) ?
C1 C2 B1 C31 . . . . -8.6(3) ?
Li1 C2 B1 C31 . . . . 81.0(2) ?
C1 C2 B1 Li1 . . . . -89.6(2) ?
C2 B1 C31 C32 . . . . -71.4(3) ?
C41 B1 C31 C32 . . . . 109.9(2) ?
Li1 B1 C31 C32 . . . . -9.4(3) ?
C2 B1 C31 C36 . . . . 105.0(3) ?
C41 B1 C31 C36 . . . . -73.6(3) ?
Li1 B1 C31 C36 . . . . 167.1(2) ?
C36 C31 C32 C33 . . . . -0.7(3) ?
B1 C31 C32 C33 . . . . 176.1(2) ?
C36 C31 C32 F32 . . . . 179.5(2) ?
B1 C31 C32 F32 . . . . -3.7(3) ?
Li1 F32 C32 C31 . . . . 21.2(3) ?
Li1 F32 C32 C33 . . . . -158.7(2) ?
C31 C32 C33 F33 . . . . -179.7(2) ?
F32 C32 C33 F33 . . . . 0.1(3) ?
C31 C32 C33 C34 . . . . -0.1(4) ?
F32 C32 C33 C34 . . . . 179.7(2) ?
F33 C33 C34 F34 . . . . -0.2(4) ?
C32 C33 C34 F34 . . . . -179.7(2) ?
F33 C33 C34 C35 . . . . -179.8(2) ?
C32 C33 C34 C35 . . . . 0.7(4) ?
F34 C34 C35 F35 . . . . 0.0(4) ?
C33 C34 C35 F35 . . . . 179.6(2) ?
F34 C34 C35 C36 . . . . -179.9(2) ?
C33 C34 C35 C36 . . . . -0.3(4) ?
F35 C35 C36 F36 . . . . 1.1(4) ?
C34 C35 C36 F36 . . . . -179.0(3) ?
F35 C35 C36 C31 . . . . 179.4(2) ?
C34 C35 C36 C31 . . . . -0.7(4) ?
C32 C31 C36 F36 . . . . 179.4(2) ?
B1 C31 C36 F36 . . . . 2.7(4) ?
C32 C31 C36 C35 . . . . 1.1(4) ?
B1 C31 C36 C35 . . . . -175.6(2) ?
C2 B1 C41 C42 . . . . 128.1(2) ?
C31 B1 C41 C42 . . . . -53.3(3) ?
Li1 B1 C41 C42 . . . . 56.9(3) ?
C2 B1 C41 C46 . . . . -54.6(3) ?
C31 B1 C41 C46 . . . . 124.0(2) ?
Li1 B1 C41 C46 . . . . -125.8(2) ?
C46 C41 C42 F42 . . . . 179.46(19) ?
B1 C41 C42 F42 . . . . -3.0(3) ?
C46 C41 C42 C43 . . . . -0.6(3) ?
B1 C41 C42 C43 . . . . 177.0(2) ?
F42 C42 C43 F43 . . . . 1.8(3) ?
C41 C42 C43 F43 . . . . -178.2(2) ?
F42 C42 C43 C44 . . . . -179.2(2) ?
C41 C42 C43 C44 . . . . 0.9(4) ?
F43 C43 C44 F44 . . . . -0.4(4) ?
C42 C43 C44 F44 . . . . -179.5(2) ?
F43 C43 C44 C45 . . . . 178.3(2) ?
C42 C43 C44 C45 . . . . -0.8(4) ?
F44 C44 C45 F45 . . . . -0.1(3) ?
C43 C44 C45 F45 . . . . -178.9(2) ?
F44 C44 C45 C46 . . . . 179.2(2) ?
C43 C44 C45 C46 . . . . 0.4(4) ?
F45 C45 C46 F46 . . . . 0.9(3) ?
C44 C45 C46 F46 . . . . -178.4(2) ?
F45 C45 C46 C41 . . . . 179.2(2) ?
C44 C45 C46 C41 . . . . -0.1(4) ?
C42 C41 C46 F46 . . . . 178.34(18) ?
B1 C41 C46 F46 . . . . 0.8(3) ?
C42 C41 C46 C45 . . . . 0.2(3) ?
B1 C41 C46 C45 . . . . -177.4(2) ?
C55 N1 C51 C52 . . . . 42.5(4) ?
Li1 N1 C51 C52 . . . . -179.9(3) ?
C55 N1 C51 C57 . . . . 163.1(3) ?
Li1 N1 C51 C57 . . . . -59.2(4) ?
C55 N1 C51 C56 . . . . -81.2(4) ?
Li1 N1 C51 C56 . . . . 56.4(4) ?
N1 C51 C52 C53 . . . . -48.8(5) ?
C57 C51 C52 C53 . . . . -166.7(4) ?
C56 C51 C52 C53 . . . . 74.6(5) ?
C51 C52 C53 C54 . . . . 56.6(6) ?
C52 C53 C54 C55 . . . . -56.9(5) ?
C51 N1 C55 C58 . . . . 82.2(4) ?
Li1 N1 C55 C58 . . . . -55.4(4) ?
C51 N1 C55 C54 . . . . -42.7(5) ?
Li1 N1 C55 C54 . . . . 179.7(3) ?
C51 N1 C55 C59 . . . . -161.1(3) ?
Li1 N1 C55 C59 . . . . 61.3(3) ?
C53 C54 C55 N1 . . . . 49.8(5) ?
C53 C54 C55 C58 . . . . -74.8(5) ?
C53 C54 C55 C59 . . . . 166.3(4) ?
C55A N1A C51A C56A . . . . -153.1(12) ?
Li1 N1A C51A C56A . . . . 76.1(13) ?
C55A N1A C51A C52A . . . . -31.4(17) ?
Li1 N1A C51A C52A . . . . -162.2(10) ?
C55A N1A C51A C57A . . . . 86.6(15) ?
Li1 N1A C51A C57A . . . . -44.1(13) ?
N1A C51A C52A C53A . . . . 42.6(19) ?
C56A C51A C52A C53A . . . . 164.9(15) ?
C57A C51A C52A C53A . . . . -76.5(19) ?
C51A C52A C53A C54A . . . . -55.(2) ?
C52A C53A C54A C55A . . . . 54.(2) ?
C51A N1A C55A C54A . . . . 31.7(17) ?
Li1 N1A C55A C54A . . . . 163.2(10) ?
C51A N1A C55A C59A . . . . -89.8(15) ?
Li1 N1A C55A C59A . . . . 41.6(13) ?
C51A N1A C55A C58A . . . . 154.0(15) ?
Li1 N1A C55A C58A . . . . -74.5(14) ?
C53A C54A C55A N1A . . . . -42.2(19) ?
C53A C54A C55A C59A . . . . 79.3(18) ?
C53A C54A C55A C58A . . . . -162.3(17) ?
C66 C61 C62 C63 . . . . 2.0(14) ?
C67 C61 C62 C63 . . . . -179.6(9) ?
C61 C62 C63 C64 . . . . 1.3(14) ?
C62 C63 C64 C65 . . . . -4.2(14) ?
C63 C64 C65 C66 . . . . 4.3(16) ?
C64 C65 C66 C61 . . . . -1.3(17) ?
C62 C61 C66 C65 . . . . -2.0(16) ?
C67 C61 C66 C65 . . . . 179.5(9) ?
C66A C61A C62A C63A . . . . 7.(5) ?
C67A C61A C62A C63A . . . . -176.(3) ?
C61A C62A C63A C64A . . . . -3.(4) ?
C62A C63A C64A C65A . . . . 4.(3) ?
C63A C64A C65A C66A . . . . -10.(5) ?
C64A C65A C66A C61A . . . . 13.(5) ?
C62A C61A C66A C65A . . . . -11.(4) ?
C67A C61A C66A C65A . . . . 173.(2) ?
